data_4024337
loop_
_publ_author_name
'Qiong Li'
'Shao-Bo Yang'
'Zhihui Zhang'
'Lei Li'
'Peng-Fei Xu'

_publ_contact_author_address
;
 State Key Laboratory of Applied Organic Chemistry,
 Lanzhou University, 73000, CHINA
;
_publ_contact_author_email ' xupf@lzu.edu.cn '
_publ_contact_author_fax ' 86-931-8915557 '
_publ_contact_author_name 'peng-fei xu'
_publ_contact_author_phone ' 86-931-8912281 '
_publ_section_title
;
Diastereo- and Enantioselective Synthesis of \b-Hydroxy-\a-Amino Acids:
Application to the Synthesis of a Key Intermediate for Lactacystin
;
_journal_name_full 'Journal of Organic Chemistry'
_journal_page_first 1627
_journal_page_last 1631
_journal_paper_doi 10.1021/jo8023973
_journal_volume 74
_journal_year 2009
_chemical_absolute_configuration rm
_chemical_formula_moiety 'C20 H27 N O5'
_chemical_formula_sum 'C20 H27 N O5'
_chemical_formula_weight 361.43
_space_group_IT_number 19
_symmetry_cell_setting orthorhombic
_symmetry_space_group_name_Hall 'P 2ac 2ab'
_symmetry_space_group_name_H-M 'P 21 21 21'
_atom_sites_solution_hydrogens geom
_atom_sites_solution_primary direct
_atom_sites_solution_secondary difmap
_audit_creation_method ' SHELXL-97'
_cell_angle_alpha 90.00
_cell_angle_beta 90.00
_cell_angle_gamma 90.00
_cell_formula_units_Z 4
_cell_length_a 7.5477(5)
_cell_length_b 13.3662(8)
_cell_length_c 19.4035(12)
_cell_measurement_temperature 293(2)
_cell_volume 1957.5(2)
_computing_cell_refinement 'Bruker SMART'
_computing_data_collection 'Bruker SMART'
_computing_data_reduction 'Bruker SHELXTL'
_computing_molecular_graphics 'Bruker SHELXTL'
_computing_publication_material 'Bruker SHELXTL'
_computing_structure_refinement 'SHELXL-97 (Sheldrick, 1997)'
_computing_structure_solution 'SHELXS-97 (Sheldrick, 1990)'
_diffrn_ambient_temperature 293(2)
_diffrn_measured_fraction_theta_full 0.996
_diffrn_measured_fraction_theta_max 0.996
_diffrn_measurement_device_type 'CCD area detector'
_diffrn_measurement_method 'phi and omega scans'
_diffrn_radiation_monochromator graphite
_diffrn_radiation_source 'fine-focus sealed tube'
_diffrn_radiation_type MoK\a
_diffrn_radiation_wavelength 0.71073
_diffrn_reflns_av_R_equivalents 0.0233
_diffrn_reflns_av_sigmaI/netI 0.0218
_diffrn_reflns_limit_h_max 9
_diffrn_reflns_limit_h_min -9
_diffrn_reflns_limit_k_max 16
_diffrn_reflns_limit_k_min -11
_diffrn_reflns_limit_l_max 23
_diffrn_reflns_limit_l_min -23
_diffrn_reflns_number 11081
_diffrn_reflns_theta_full 25.99
_diffrn_reflns_theta_max 25.99
_diffrn_reflns_theta_min 2.10
_exptl_absorpt_coefficient_mu 0.088
_exptl_absorpt_correction_type none
_exptl_absorpt_process_details '(Jacobson, 1998)'
_exptl_crystal_colour Colorless
_exptl_crystal_density_diffrn 1.226
_exptl_crystal_density_method 'not measured'
_exptl_crystal_description Prism
_exptl_crystal_F_000 776
_exptl_crystal_size_max 0.250
_exptl_crystal_size_mid 0.200
_exptl_crystal_size_min 0.180
_refine_diff_density_max 0.186
_refine_diff_density_min -0.130
_refine_diff_density_rms 0.029
_refine_ls_abs_structure_details 'Flack H D (1983), Acta Cryst. A39, 876-881'
_refine_ls_abs_structure_Flack -0.7(11)
_refine_ls_extinction_coef 0.011(2)
_refine_ls_extinction_expression Fc^*^=kFc[1+0.001xFc^2^\l^3^/sin(2\q)]^-1/4^
_refine_ls_extinction_method SHELXL
_refine_ls_goodness_of_fit_ref 0.940
_refine_ls_hydrogen_treatment mixed
_refine_ls_matrix_type full
_refine_ls_number_parameters 244
_refine_ls_number_reflns 3831
_refine_ls_number_restraints 0
_refine_ls_restrained_S_all 0.940
_refine_ls_R_factor_all 0.0474
_refine_ls_R_factor_gt 0.0377
_refine_ls_shift/su_max 0.142
_refine_ls_shift/su_mean 0.014
_refine_ls_structure_factor_coef Fsqd
_refine_ls_weighting_details 'calc w=1/[\s^2^(Fo^2^)+(0.1000P)^2^+0.0000P] where P=(Fo^2^+2Fc^2^)/3'
_refine_ls_weighting_scheme calc
_refine_ls_wR_factor_gt 0.1175
_refine_ls_wR_factor_ref 0.1279
_reflns_number_gt 3172
_reflns_number_total 3831
_reflns_threshold_expression >2sigma(I)
_cod_data_source_file jo8023973_si_005.cif
_cod_data_source_block compd-2h
_cod_depositor_comments
;
The following automatic conversions were performed:
'_symmetry_cell_setting' value 'Orthorhombic' changed to 'orthorhombic'
according to '/home/saulius/struct/CIF-dictionaries/cif_core.dic'
dictionary named 'cif_core.dic' version 2.4.1 from 2010-06-29.

Automatic conversion script
Id: cif_fix_enum 1527 2010-12-29 10:47:43Z saulius 
;
_cod_original_sg_symbol_H-M P2(1)2(1)2(1)
_cod_database_code 4024337

loop_
_symmetry_equiv_pos_as_xyz
'x, y, z'
'-x+1/2, -y, z+1/2'
'-x, y+1/2, -z+1/2'
'x+1/2, -y+1/2, -z'

loop_
_atom_site_label
_atom_site_type_symbol
_atom_site_fract_x
_atom_site_fract_y
_atom_site_fract_z
_atom_site_U_iso_or_equiv
_atom_site_adp_type
_atom_site_occupancy
_atom_site_symmetry_multiplicity
_atom_site_calc_flag
_atom_site_refinement_flags
_atom_site_disorder_assembly
_atom_site_disorder_group
O1 O 0.5415(3) -1.00116(15) -1.27554(10) 0.1140(8) Uani 1 1 d . . .
O2 O 0.5740(2) -0.85383(10) -1.22796(9) 0.0792(5) Uani 1 1 d . . .
O3 O 0.44818(17) -0.96925(11) -1.09447(9) 0.0714(5) Uani 1 1 d . . .
H3A H 0.3481 -0.9923 -1.0900 0.107 Uiso 1 1 calc R . .
O4 O 0.7116(2) -1.23511(9) -1.12097(8) 0.0657(4) Uani 1 1 d . . .
N N 0.83381(17) -0.93677(10) -1.13897(7) 0.0417(3) Uani 1 1 d . . .
C1 C 0.6702(3) -0.69191(14) -1.17426(13) 0.0683(6) Uani 1 1 d . . .
H1A H 0.5985 -0.6558 -1.2082 0.082 Uiso 1 1 calc R . .
C2 C 0.6238(3) -0.80239(13) -1.16540(11) 0.0556(5) Uani 1 1 d . . .
H2A H 0.5306 -0.8100 -1.1306 0.067 Uiso 1 1 calc R . .
C3 C 0.5963(3) -0.95343(16) -1.22804(12) 0.0693(6) Uani 1 1 d . . .
C4 C 0.6964(2) -1.00183(12) -1.16882(9) 0.0481(4) Uani 1 1 d . . .
H4A H 0.7594 -1.0590 -1.1888 0.058 Uiso 1 1 calc R . .
C5 C 0.7952(2) -0.84515(12) -1.13883(8) 0.0408(4) Uani 1 1 d . . .
C6 C 0.9161(2) -0.75757(14) -1.12387(9) 0.0502(4) Uani 1 1 d . . .
C7 C 0.8239(4) -0.69841(17) -1.06599(11) 0.0756(7) Uani 1 1 d . . .
H7A H 0.9020 -0.6474 -1.0475 0.091 Uiso 1 1 calc R . .
H7B H 0.7878 -0.7425 -1.0289 0.091 Uiso 1 1 calc R . .
C8 C 0.6615(4) -0.65079(17) -1.10121(17) 0.0914(8) Uani 1 1 d . . .
H8A H 0.5525 -0.6707 -1.0785 0.110 Uiso 1 1 calc R . .
H8B H 0.6696 -0.5784 -1.1011 0.110 Uiso 1 1 calc R . .
C9 C 0.8716(3) -0.69221(15) -1.18845(10) 0.0591(5) Uani 1 1 d . . .
C10 C 0.9270(4) -0.74049(19) -1.25684(11) 0.0861(8) Uani 1 1 d . . .
H10A H 1.0535 -0.7370 -1.2616 0.129 Uiso 1 1 calc R . .
H10B H 0.8721 -0.7054 -1.2944 0.129 Uiso 1 1 calc R . .
H10C H 0.8901 -0.8092 -1.2574 0.129 Uiso 1 1 calc R . .
C11 C 0.9563(4) -0.58730(19) -1.18567(15) 0.0888(8) Uani 1 1 d . . .
H11A H 1.0808 -0.5925 -1.1950 0.133 Uiso 1 1 calc R . .
H11B H 0.9390 -0.5590 -1.1407 0.133 Uiso 1 1 calc R . .
H11C H 0.9017 -0.5450 -1.2196 0.133 Uiso 1 1 calc R . .
C12 C 1.1087(3) -0.7851(2) -1.11182(14) 0.0782(7) Uani 1 1 d . . .
H12A H 1.1181 -0.8249 -1.0708 0.117 Uiso 1 1 calc R . .
H12B H 1.1777 -0.7253 -1.1066 0.117 Uiso 1 1 calc R . .
H12C H 1.1520 -0.8227 -1.1505 0.117 Uiso 1 1 calc R . .
C13 C 0.5652(2) -1.04611(13) -1.11592(11) 0.0529(4) Uani 1 1 d . . .
H13A H 0.4959 -1.0986 -1.1386 0.063 Uiso 1 1 calc R . .
C14 C 0.6609(2) -1.09194(13) -1.05452(10) 0.0492(4) Uani 1 1 d . . .
C15 C 0.7305(2) -1.18863(13) -1.05887(10) 0.0526(4) Uani 1 1 d . . .
C16 C 0.8110(3) -1.23197(18) -1.00180(14) 0.0703(6) Uani 1 1 d . . .
H16A H 0.8560 -1.2966 -1.0046 0.084 Uiso 1 1 calc R . .
C17 C 0.8239(3) -1.1793(2) -0.94143(13) 0.0828(7) Uani 1 1 d . . .
H17A H 0.8764 -1.2090 -0.9032 0.099 Uiso 1 1 calc R . .
C18 C 0.7606(3) -1.0836(2) -0.93660(12) 0.0820(7) Uani 1 1 d . . .
H18A H 0.7723 -1.0478 -0.8958 0.098 Uiso 1 1 calc R . .
C19 C 0.6784(3) -1.04050(17) -0.99352(11) 0.0650(5) Uani 1 1 d . . .
H19A H 0.6345 -0.9757 -0.9902 0.078 Uiso 1 1 calc R . .
C20 C 0.7637(4) -1.33802(16) -1.12595(16) 0.0886(8) Uani 1 1 d . . .
H20A H 0.7419 -1.3618 -1.1718 0.133 Uiso 1 1 calc R . .
H20B H 0.6964 -1.3771 -1.0937 0.133 Uiso 1 1 calc R . .
H20C H 0.8876 -1.3440 -1.1156 0.133 Uiso 1 1 calc R . .
O O 0.1206(2) -1.04830(19) -1.07879(17) 0.1095(9) Uani 1 1 d . . .
H1 H 0.049(6) -1.018(3) -1.099(2) 0.135(14) Uiso 1 1 d . . .
H2 H 0.086(6) -1.084(4) -1.060(2) 0.15(2) Uiso 1 1 d . . .

loop_
_atom_site_aniso_label
_atom_site_aniso_U_11
_atom_site_aniso_U_22
_atom_site_aniso_U_33
_atom_site_aniso_U_23
_atom_site_aniso_U_13
_atom_site_aniso_U_12
O1 0.174(2) 0.0773(12) 0.0910(12) 0.0016(10) -0.0625(15) -0.0488(13)
O2 0.0905(12) 0.0494(8) 0.0979(11) 0.0182(8) -0.0564(10) -0.0149(8)
O3 0.0370(6) 0.0480(7) 0.1292(13) 0.0153(8) 0.0061(7) 0.0087(6)
O4 0.0678(9) 0.0362(6) 0.0932(10) 0.0005(6) 0.0022(8) 0.0046(6)
N 0.0369(6) 0.0372(7) 0.0509(7) 0.0056(6) -0.0021(5) 0.0001(6)
C1 0.0691(13) 0.0352(10) 0.1005(16) 0.0091(10) -0.0152(12) 0.0019(9)
C2 0.0479(10) 0.0382(9) 0.0808(12) 0.0068(9) -0.0161(9) 0.0019(8)
C3 0.0826(14) 0.0524(11) 0.0730(12) 0.0088(10) -0.0307(11) -0.0222(10)
C4 0.0491(9) 0.0344(8) 0.0607(10) 0.0006(7) -0.0037(8) -0.0005(7)
C5 0.0406(8) 0.0414(9) 0.0404(7) 0.0024(6) -0.0034(6) -0.0010(7)
C6 0.0505(9) 0.0451(9) 0.0549(10) -0.0008(8) -0.0010(8) -0.0103(8)
C7 0.0989(18) 0.0596(12) 0.0684(13) -0.0211(10) 0.0132(12) -0.0193(13)
C8 0.0894(18) 0.0446(11) 0.140(2) -0.0209(14) 0.0321(18) 0.0014(12)
C9 0.0706(13) 0.0420(10) 0.0647(11) 0.0052(8) 0.0003(9) -0.0097(9)
C10 0.125(2) 0.0736(15) 0.0596(12) 0.0059(11) 0.0111(14) -0.0212(15)
C11 0.109(2) 0.0520(13) 0.1057(18) 0.0094(12) 0.0030(16) -0.0294(13)
C12 0.0525(12) 0.0785(15) 0.1036(17) 0.0060(13) -0.0207(12) -0.0182(11)
C13 0.0389(8) 0.0342(8) 0.0855(13) 0.0068(8) -0.0041(8) -0.0003(7)
C14 0.0344(8) 0.0420(9) 0.0713(11) 0.0104(8) 0.0062(8) -0.0018(7)
C15 0.0380(8) 0.0425(9) 0.0774(12) 0.0132(8) 0.0047(8) 0.0006(7)
C16 0.0497(11) 0.0661(13) 0.0951(15) 0.0281(12) 0.0047(11) 0.0094(10)
C17 0.0593(13) 0.109(2) 0.0806(16) 0.0337(15) 0.0029(12) 0.0119(14)
C18 0.0717(15) 0.114(2) 0.0605(12) -0.0007(12) 0.0041(11) -0.0007(15)
C19 0.0564(11) 0.0633(12) 0.0755(13) 0.0002(10) 0.0116(10) 0.0058(10)
C20 0.0917(18) 0.0399(10) 0.134(2) 0.0001(12) 0.0182(16) 0.0100(11)
O 0.0383(8) 0.0967(15) 0.193(3) 0.0664(16) -0.0086(11) -0.0009(9)

loop_
_atom_type_symbol
_atom_type_description
_atom_type_scat_dispersion_real
_atom_type_scat_dispersion_imag
_atom_type_scat_source
C C 0.0033 0.0016 'International Tables Vol C Tables 4.2.6.8 and 6.1.1.4'
H H 0.0000 0.0000 'International Tables Vol C Tables 4.2.6.8 and 6.1.1.4'
N N 0.0061 0.0033 'International Tables Vol C Tables 4.2.6.8 and 6.1.1.4'
O O 0.0106 0.0060 'International Tables Vol C Tables 4.2.6.8 and 6.1.1.4'

loop_
_geom_angle_atom_site_label_1
_geom_angle_atom_site_label_2
_geom_angle_atom_site_label_3
_geom_angle
_geom_angle_site_symmetry_1
_geom_angle_site_symmetry_3
_geom_angle_publ_flag
C3 O2 C2 116.14(15) . . ?
C15 O4 C20 117.92(18) . . ?
C5 N C4 114.38(14) . . ?
C8 C1 C2 103.6(2) . . ?
C8 C1 C9 102.1(2) . . ?
C2 C1 C9 104.07(16) . . ?
O2 C2 C5 109.31(15) . . ?
O2 C2 C1 115.16(18) . . ?
C5 C2 C1 102.04(15) . . ?
O1 C3 O2 119.2(2) . . ?
O1 C3 C4 121.9(2) . . ?
O2 C3 C4 118.92(17) . . ?
N C4 C3 113.36(14) . . ?
N C4 C13 114.61(15) . . ?
C3 C4 C13 110.28(16) . . ?
N C5 C2 124.56(15) . . ?
N C5 C6 127.89(15) . . ?
C2 C5 C6 106.88(14) . . ?
C5 C6 C12 114.78(17) . . ?
C5 C6 C7 105.38(15) . . ?
C12 C6 C7 116.44(19) . . ?
C5 C6 C9 98.58(13) . . ?
C12 C6 C9 117.69(17) . . ?
C7 C6 C9 101.57(16) . . ?
C6 C7 C8 104.37(18) . . ?
C1 C8 C7 103.25(19) . . ?
C10 C9 C11 107.46(19) . . ?
C10 C9 C1 115.1(2) . . ?
C11 C9 C1 113.5(2) . . ?
C10 C9 C6 113.56(17) . . ?
C11 C9 C6 113.02(18) . . ?
C1 C9 C6 94.01(16) . . ?
O3 C13 C14 110.96(17) . . ?
O3 C13 C4 108.48(14) . . ?
C14 C13 C4 111.74(14) . . ?
C19 C14 C15 118.56(18) . . ?
C19 C14 C13 121.22(17) . . ?
C15 C14 C13 120.22(17) . . ?
O4 C15 C16 124.06(18) . . ?
O4 C15 C14 115.82(16) . . ?
C16 C15 C14 120.1(2) . . ?
C17 C16 C15 119.9(2) . . ?
C16 C17 C18 120.9(2) . . ?
C17 C18 C19 119.2(2) . . ?
C14 C19 C18 121.3(2) . . ?

loop_
_geom_bond_atom_site_label_1
_geom_bond_atom_site_label_2
_geom_bond_distance
_geom_bond_site_symmetry_2
_geom_bond_publ_flag
O1 C3 1.195(3) . ?
O2 C3 1.342(3) . ?
O2 C2 1.445(3) . ?
O3 C13 1.417(2) . ?
O4 C15 1.363(2) . ?
O4 C20 1.434(2) . ?
N C5 1.259(2) . ?
N C4 1.472(2) . ?
C1 C8 1.522(4) . ?
C1 C2 1.527(3) . ?
C1 C9 1.545(3) . ?
C2 C5 1.506(2) . ?
C3 C4 1.520(3) . ?
C4 C13 1.544(3) . ?
C5 C6 1.512(2) . ?
C6 C12 1.518(3) . ?
C6 C7 1.539(3) . ?
C6 C9 1.564(3) . ?
C7 C8 1.541(4) . ?
C9 C10 1.534(3) . ?
C9 C11 1.542(3) . ?
C13 C14 1.522(3) . ?
C14 C19 1.375(3) . ?
C14 C15 1.398(2) . ?
C15 C16 1.390(3) . ?
C16 C17 1.370(4) . ?
C17 C18 1.369(4) . ?
C18 C19 1.391(3) . ?

loop_
_cod_related_entry_id
_cod_related_entry_database
_cod_related_entry_code
1 ChemSpider 30658900
